data_9012851
loop_
_publ_author_name
'Locock, A. J.'

_publ_section_title
;
 Crystal chemistry of actinide phosphates and arsenates
;
_journal_name_full 'Structural Chemistry of Inorganic Actinide Compounds'
_journal_page_first 214
_journal_page_last 278
_journal_volume 6
_journal_year 2006
_chemical_formula_structural U(PO3)4
_chemical_formula_sum 'O12 P4 U'
_space_group_IT_number 8
_symmetry_space_group_name_Hall 'C -2y'
_symmetry_space_group_name_H-M 'C 1 m 1'
_cell_angle_alpha 90
_cell_angle_beta 134.0
_cell_angle_gamma 90
_cell_length_a 11.51
_cell_length_b 13.01
_cell_length_c 8.15
_cell_formula_units_Z 4
_cell_volume 877.899
_database_code_amcsd 0015625
_exptl_crystal_density_diffrn 4.191
_cod_original_formula_sum 'U P4 O12'
_cod_database_code 9012851
_amcsd_formula_title U(PO3)4

loop_
_space_group_symop_operation_xyz
x,y,z
1/2+x,1/2+y,z
x,-y,z
1/2+x,1/2-y,z

loop_
_atom_site_label
_atom_site_fract_x
_atom_site_fract_y
_atom_site_fract_z
U 0.04730 0.27920 -0.00090
P1 0.40450 0.11350 0.24000
P2 0.16480 0.11180 -0.53350
P3 -0.06880 0.11330 -0.47750
P4 0.68950 0.11400 0.74550
O1 -0.13600 0.15520 -0.12800
O2 -0.01350 0.19570 -0.33600
O3 0.80650 0.29870 0.19000
O4 0.14850 0.18770 0.30500
O5 -0.25350 0.00000 -0.24300
O6 -0.06350 0.00000 -0.40800
O7 0.74400 0.11500 0.31250
O8 0.14350 0.00000 0.36900
O9 0.30600 0.13020 -0.29200
O10 0.00150 0.10900 -0.60150
O11 0.64350 0.11770 0.88300
O12 0.42400 0.12820 0.08200
O13 0.58800 0.14300 0.49700
O14 0.38600 0.00000 0.27800

loop_
_cod_related_entry_id
_cod_related_entry_database
_cod_related_entry_code
1 AMCSD 0015625
